data_7700124
loop_
_publ_author_name
'Quinlivan, Patrick J.'
'Shlian, Daniel G.'
'Amemiya, Erika'
'Parkin, Gerard'

_publ_section_title
;
 Reactivity of the carbodiphosphorane, (Ph<sub>3</sub>P)<sub>2</sub>C,
 towards main group metal alkyl compounds: coordination and
 cyclometalation.
;
_journal_issue 25
_journal_name_full 'Dalton transactions (Cambridge, England : 2003)'
_journal_page_first 9139
_journal_page_last 9151
_journal_paper_doi 10.1039/c9dt00678h
_journal_volume 48
_journal_year 2019
_chemical_formula_sum 'C40 H39 Al P2'
_chemical_formula_weight 608.63
_space_group_crystal_system monoclinic
_space_group_IT_number 14
_space_group_name_Hall '-P 2ybc'
_space_group_name_H-M_alt 'P 1 21/c 1'
_symmetry_space_group_name_Hall '-P 2ybc'
_symmetry_space_group_name_H-M 'P 1 21/c 1'
_atom_sites_solution_hydrogens geom
_audit_creation_method SHELXL-2014/7
_audit_update_record
;
2019-02-13 deposited with the CCDC.    2019-04-29 downloaded from the CCDC.
;
_cell_angle_alpha 90
_cell_angle_beta 109.899(2)
_cell_angle_gamma 90
_cell_formula_units_Z 4
_cell_length_a 16.072(2)
_cell_length_b 11.5121(17)
_cell_length_c 18.600(3)
_cell_measurement_reflns_used 9976
_cell_measurement_temperature 130(2)
_cell_measurement_theta_max 30.56
_cell_measurement_theta_min 2.26
_cell_volume 3235.9(8)
_computing_cell_refinement 'Bruker SAINT'
_computing_data_collection 'Bruker APEX2'
_computing_data_reduction 'Bruker SAINT'
_computing_molecular_graphics 'Bruker SHELXTL'
_computing_publication_material 'Bruker SHELXTL'
_computing_structure_refinement 'SHELXL-2014/7 (Sheldrick, 2014)'
_computing_structure_solution 'SHELXS-97 (Sheldrick 2008)'
_diffrn_ambient_temperature 130(2)
_diffrn_measured_fraction_theta_full 1.000
_diffrn_measured_fraction_theta_max 0.998
_diffrn_measurement_device_type 'Bruker APEX-II CCD'
_diffrn_measurement_method '\f and \w scans'
_diffrn_radiation_type MoK\a
_diffrn_radiation_wavelength 0.71073
_diffrn_reflns_av_R_equivalents 0.0594
_diffrn_reflns_av_unetI/netI 0.0458
_diffrn_reflns_Laue_measured_fraction_full 1.000
_diffrn_reflns_Laue_measured_fraction_max 0.998
_diffrn_reflns_limit_h_max 23
_diffrn_reflns_limit_h_min -23
_diffrn_reflns_limit_k_max 16
_diffrn_reflns_limit_k_min -16
_diffrn_reflns_limit_l_max 26
_diffrn_reflns_limit_l_min -26
_diffrn_reflns_number 52477
_diffrn_reflns_point_group_measured_fraction_full 1.000
_diffrn_reflns_point_group_measured_fraction_max 0.998
_diffrn_reflns_theta_full 25.242
_diffrn_reflns_theta_max 30.610
_diffrn_reflns_theta_min 1.347
_exptl_absorpt_coefficient_mu 0.190
_exptl_absorpt_correction_T_max 0.7461
_exptl_absorpt_correction_T_min 0.6771
_exptl_absorpt_correction_type empirical
_exptl_absorpt_process_details sadabs
_exptl_crystal_colour colorless
_exptl_crystal_density_diffrn 1.249
_exptl_crystal_description block
_exptl_crystal_F_000 1288
_exptl_crystal_size_max 0.210
_exptl_crystal_size_mid 0.060
_exptl_crystal_size_min 0.040
_refine_diff_density_max 0.513
_refine_diff_density_min -0.398
_refine_diff_density_rms 0.072
_refine_ls_extinction_method none
_refine_ls_goodness_of_fit_ref 1.229
_refine_ls_hydrogen_treatment constr
_refine_ls_matrix_type full
_refine_ls_number_parameters 391
_refine_ls_number_reflns 9961
_refine_ls_number_restraints 0
_refine_ls_restrained_S_all 1.229
_refine_ls_R_factor_all 0.0719
_refine_ls_R_factor_gt 0.0476
_refine_ls_shift/su_max 0.017
_refine_ls_shift/su_mean 0.000
_refine_ls_structure_factor_coef Fsqd
_refine_ls_weighting_details 'w=1/[\s^2^(Fo^2^)+(0.0631P)^2^] where P=(Fo^2^+2Fc^2^)/3'
_refine_ls_weighting_scheme calc
_refine_ls_wR_factor_gt 0.1226
_refine_ls_wR_factor_ref 0.1330
_reflns_Friedel_coverage 0.000
_reflns_number_gt 7423
_reflns_number_total 9961
_reflns_threshold_expression 'I > 2\s(I)'
_cod_data_source_file c9dt00678h2.cif
_cod_data_source_block 14_a
_cod_depositor_comments 'Adding full bibliography for 7700119--7700124.cif.'
_cod_database_code 7700124
_shelx_shelxl_version_number 2014/7
_shelx_space_group_comment
; 
The symmetry employed for this shelxl refinement is uniquely defined 
by the following loop, which should always be used as a source of 
symmetry information in preference to the above space-group names. 
They are only intended as comments. 
;
_shelx_estimated_absorpt_t_min 0.961
_shelx_estimated_absorpt_t_max 0.992

loop_
_space_group_symop_operation_xyz
'x, y, z'
'-x, y+1/2, -z+1/2'
'-x, -y, -z'
'x, -y-1/2, z-1/2'

loop_
_atom_site_label
_atom_site_type_symbol
_atom_site_fract_x
_atom_site_fract_y
_atom_site_fract_z
_atom_site_U_iso_or_equiv
_atom_site_adp_type
_atom_site_occupancy
_atom_site_site_symmetry_order
_atom_site_calc_flag
_atom_site_refinement_flags_posn
_atom_site_refinement_flags_adp
Al Al 0.84289(3) 0.28401(4) 0.75567(3) 0.01659(11) Uani 1 1 d . .
P1 P 0.75572(3) 0.43365(3) 0.60080(2) 0.01386(9) Uani 1 1 d . .
P2 P 0.73365(3) 0.53112(4) 0.74142(2) 0.01379(9) Uani 1 1 d . .
C1 C 0.77110(10) 0.42654(14) 0.69569(9) 0.0150(3) Uani 1 1 d . .
C2 C 0.94527(11) 0.33982(16) 0.84340(10) 0.0222(3) Uani 1 1 d . .
H2A H 0.9906 0.2790 0.8587 0.033 Uiso 1 1 calc R U
H2B H 0.9255 0.3584 0.8864 0.033 Uiso 1 1 calc R U
H2C H 0.9702 0.4095 0.8282 0.033 Uiso 1 1 calc R U
C3 C 0.76087(11) 0.18304(15) 0.79016(10) 0.0218(3) Uani 1 1 d . .
H3A H 0.7827 0.1782 0.8461 0.033 Uiso 1 1 calc R U
H3B H 0.7587 0.1050 0.7685 0.033 Uiso 1 1 calc R U
H3C H 0.7014 0.2169 0.7726 0.033 Uiso 1 1 calc R U
C4 C 0.89288(11) 0.18958(15) 0.68903(10) 0.0206(3) Uani 1 1 d . .
H4A H 0.9137 0.1146 0.7136 0.031 Uiso 1 1 calc R U
H4B H 0.9425 0.2315 0.6818 0.031 Uiso 1 1 calc R U
H4C H 0.8468 0.1766 0.6393 0.031 Uiso 1 1 calc R U
C11 C 0.86044(10) 0.42020(14) 0.58410(9) 0.0166(3) Uani 1 1 d . .
C12 C 0.93650(11) 0.46445(15) 0.63911(10) 0.0209(3) Uani 1 1 d . .
H12A H 0.9321 0.5020 0.6831 0.025 Uiso 1 1 calc R U
C13 C 1.01825(12) 0.45418(16) 0.63026(11) 0.0261(4) Uani 1 1 d . .
H13A H 1.0694 0.4864 0.6673 0.031 Uiso 1 1 calc R U
C14 C 1.02524(12) 0.39652(17) 0.56682(11) 0.0290(4) Uani 1 1 d . .
H14A H 1.0815 0.3868 0.5614 0.035 Uiso 1 1 calc R U
C15 C 0.95037(13) 0.35358(16) 0.51184(11) 0.0278(4) Uani 1 1 d . .
H15A H 0.9553 0.3153 0.4682 0.033 Uiso 1 1 calc R U
C16 C 0.86790(12) 0.36566(15) 0.51960(10) 0.0221(3) Uani 1 1 d . .
H16A H 0.8166 0.3368 0.4810 0.027 Uiso 1 1 calc R U
C21 C 0.70277(10) 0.56394(14) 0.54990(9) 0.0163(3) Uani 1 1 d . .
C22 C 0.74988(11) 0.65008(15) 0.52785(10) 0.0215(3) Uani 1 1 d . .
H22A H 0.8114 0.6404 0.5374 0.026 Uiso 1 1 calc R U
C23 C 0.70740(13) 0.75022(16) 0.49196(10) 0.0266(4) Uani 1 1 d . .
H23A H 0.7399 0.8090 0.4772 0.032 Uiso 1 1 calc R U
C24 C 0.61773(12) 0.76422(15) 0.47779(10) 0.0250(4) Uani 1 1 d . .
H24A H 0.5888 0.8330 0.4537 0.030 Uiso 1 1 calc R U
C25 C 0.57003(11) 0.67836(15) 0.49865(9) 0.0216(3) Uani 1 1 d . .
H25A H 0.5084 0.6880 0.4885 0.026 Uiso 1 1 calc R U
C26 C 0.61216(11) 0.57850(14) 0.53421(9) 0.0182(3) Uani 1 1 d . .
H26A H 0.5792 0.5195 0.5480 0.022 Uiso 1 1 calc R U
C31 C 0.68460(10) 0.31919(14) 0.54232(9) 0.0157(3) Uani 1 1 d . .
C32 C 0.66561(10) 0.21941(14) 0.57630(9) 0.0183(3) Uani 1 1 d . .
H32A H 0.6880 0.2113 0.6303 0.022 Uiso 1 1 calc R U
C33 C 0.61400(11) 0.13147(15) 0.53131(10) 0.0232(4) Uani 1 1 d . .
H33A H 0.6017 0.0634 0.5548 0.028 Uiso 1 1 calc R U
C34 C 0.58032(11) 0.14265(15) 0.45213(10) 0.0236(4) Uani 1 1 d . .
H34A H 0.5456 0.0821 0.4217 0.028 Uiso 1 1 calc R U
C35 C 0.59752(11) 0.24219(16) 0.41792(10) 0.0225(4) Uani 1 1 d . .
H35A H 0.5739 0.2506 0.3639 0.027 Uiso 1 1 calc R U
C36 C 0.64935(11) 0.32969(15) 0.46250(9) 0.0195(3) Uani 1 1 d . .
H36A H 0.6611 0.3977 0.4386 0.023 Uiso 1 1 calc R U
C41 C 0.74590(11) 0.68024(14) 0.71312(9) 0.0166(3) Uani 1 1 d . .
C42 C 0.82990(12) 0.71704(15) 0.71557(10) 0.0214(3) Uani 1 1 d . .
H42A H 0.8782 0.6642 0.7308 0.026 Uiso 1 1 calc R U
C43 C 0.84316(13) 0.83015(16) 0.69594(11) 0.0268(4) Uani 1 1 d . .
H43A H 0.9006 0.8548 0.6987 0.032 Uiso 1 1 calc R U
C44 C 0.77271(14) 0.90706(16) 0.67231(11) 0.0292(4) Uani 1 1 d . .
H44A H 0.7816 0.9844 0.6587 0.035 Uiso 1 1 calc R U
C45 C 0.68918(13) 0.87066(15) 0.66861(10) 0.0263(4) Uani 1 1 d . .
H45A H 0.6407 0.9231 0.6520 0.032 Uiso 1 1 calc R U
C46 C 0.67584(11) 0.75807(14) 0.68900(9) 0.0201(3) Uani 1 1 d . .
H46A H 0.6184 0.7341 0.6864 0.024 Uiso 1 1 calc R U
C51 C 0.61809(10) 0.52015(14) 0.73625(9) 0.0156(3) Uani 1 1 d . .
C52 C 0.56327(11) 0.43585(15) 0.69086(9) 0.0194(3) Uani 1 1 d . .
H52A H 0.5857 0.3837 0.6623 0.023 Uiso 1 1 calc R U
C53 C 0.47509(12) 0.42745(16) 0.68697(10) 0.0243(4) Uani 1 1 d . .
H53A H 0.4378 0.3694 0.6560 0.029 Uiso 1 1 calc R U
C54 C 0.44195(11) 0.50329(17) 0.72802(10) 0.0241(4) Uani 1 1 d . .
H54A H 0.3816 0.4987 0.7241 0.029 Uiso 1 1 calc R U
C55 C 0.49674(11) 0.58613(16) 0.77491(10) 0.0235(4) Uani 1 1 d . .
H55A H 0.4740 0.6376 0.8037 0.028 Uiso 1 1 calc R U
C56 C 0.58436(11) 0.59389(15) 0.77987(9) 0.0198(3) Uani 1 1 d . .
H56A H 0.6220 0.6495 0.8130 0.024 Uiso 1 1 calc R U
C61 C 0.78951(10) 0.52679(14) 0.84449(9) 0.0157(3) Uani 1 1 d . .
C62 C 0.86085(11) 0.59915(15) 0.88296(9) 0.0196(3) Uani 1 1 d . .
H62A H 0.8809 0.6554 0.8552 0.023 Uiso 1 1 calc R U
C63 C 0.90227(11) 0.58899(16) 0.96124(10) 0.0230(4) Uani 1 1 d . .
H63A H 0.9511 0.6377 0.9867 0.028 Uiso 1 1 calc R U
C64 C 0.87326(11) 0.50871(16) 1.00266(9) 0.0220(3) Uani 1 1 d . .
H64A H 0.9020 0.5022 1.0564 0.026 Uiso 1 1 calc R U
C65 C 0.80206(11) 0.43784(15) 0.96538(9) 0.0209(3) Uani 1 1 d . .
H65A H 0.7818 0.3826 0.9936 0.025 Uiso 1 1 calc R U
C66 C 0.76028(11) 0.44711(14) 0.88718(9) 0.0188(3) Uani 1 1 d . .
H66A H 0.7111 0.3986 0.8622 0.023 Uiso 1 1 calc R U

loop_
_atom_site_aniso_label
_atom_site_aniso_U_11
_atom_site_aniso_U_22
_atom_site_aniso_U_33
_atom_site_aniso_U_23
_atom_site_aniso_U_13
_atom_site_aniso_U_12
Al 0.0166(2) 0.0177(2) 0.0148(2) 0.00109(18) 0.00443(18) 0.00103(18)
P1 0.01462(19) 0.01455(19) 0.01223(18) 0.00026(14) 0.00433(14) 0.00045(14)
P2 0.01350(18) 0.01504(19) 0.01273(18) -0.00040(14) 0.00434(14) -0.00120(14)
C1 0.0162(7) 0.0168(7) 0.0123(7) -0.0013(6) 0.0052(6) 0.0000(6)
C2 0.0170(8) 0.0267(9) 0.0199(8) 0.0000(7) 0.0026(6) 0.0028(7)
C3 0.0254(9) 0.0208(8) 0.0203(8) 0.0011(6) 0.0092(7) -0.0012(7)
C4 0.0224(8) 0.0190(8) 0.0199(8) 0.0024(6) 0.0066(7) 0.0033(6)
C11 0.0178(7) 0.0159(7) 0.0171(7) 0.0029(6) 0.0073(6) 0.0026(6)
C12 0.0188(8) 0.0258(9) 0.0185(8) -0.0001(7) 0.0068(6) 0.0013(7)
C13 0.0191(8) 0.0309(10) 0.0276(9) 0.0037(7) 0.0071(7) 0.0002(7)
C14 0.0243(9) 0.0304(10) 0.0385(11) 0.0054(8) 0.0189(8) 0.0056(7)
C15 0.0340(10) 0.0270(9) 0.0298(9) -0.0018(8) 0.0205(8) 0.0029(8)
C16 0.0247(9) 0.0217(8) 0.0224(8) -0.0005(7) 0.0113(7) 0.0008(7)
C21 0.0184(8) 0.0164(7) 0.0135(7) 0.0004(6) 0.0045(6) 0.0015(6)
C22 0.0203(8) 0.0214(8) 0.0217(8) 0.0020(7) 0.0058(7) -0.0014(6)
C23 0.0319(10) 0.0209(9) 0.0255(9) 0.0050(7) 0.0078(8) -0.0044(7)
C24 0.0320(10) 0.0177(8) 0.0205(8) 0.0023(7) 0.0028(7) 0.0033(7)
C25 0.0204(8) 0.0225(8) 0.0190(8) 0.0008(6) 0.0029(6) 0.0056(7)
C26 0.0197(8) 0.0191(8) 0.0147(7) -0.0003(6) 0.0045(6) -0.0001(6)
C31 0.0135(7) 0.0174(7) 0.0148(7) -0.0019(6) 0.0032(6) 0.0017(6)
C32 0.0158(7) 0.0198(8) 0.0176(7) 0.0024(6) 0.0035(6) 0.0034(6)
C33 0.0206(8) 0.0186(8) 0.0295(9) 0.0032(7) 0.0074(7) 0.0013(7)
C34 0.0195(8) 0.0213(8) 0.0268(9) -0.0075(7) 0.0035(7) 0.0004(7)
C35 0.0207(8) 0.0281(9) 0.0168(8) -0.0043(7) 0.0039(7) 0.0033(7)
C36 0.0200(8) 0.0220(8) 0.0154(7) 0.0006(6) 0.0045(6) 0.0020(6)
C41 0.0205(8) 0.0156(7) 0.0136(7) -0.0016(6) 0.0058(6) -0.0027(6)
C42 0.0226(8) 0.0217(8) 0.0209(8) -0.0016(7) 0.0088(7) -0.0033(7)
C43 0.0304(10) 0.0256(9) 0.0278(9) -0.0032(7) 0.0144(8) -0.0109(8)
C44 0.0448(12) 0.0183(9) 0.0281(10) 0.0007(7) 0.0168(9) -0.0062(8)
C45 0.0341(10) 0.0184(8) 0.0260(9) 0.0040(7) 0.0097(8) 0.0045(7)
C46 0.0217(8) 0.0190(8) 0.0197(8) 0.0004(6) 0.0072(7) -0.0007(6)
C51 0.0140(7) 0.0179(8) 0.0147(7) 0.0019(6) 0.0046(6) 0.0003(6)
C52 0.0183(8) 0.0205(8) 0.0197(8) -0.0019(6) 0.0069(6) -0.0018(6)
C53 0.0196(8) 0.0280(9) 0.0236(9) -0.0012(7) 0.0050(7) -0.0074(7)
C54 0.0146(7) 0.0338(10) 0.0253(9) 0.0051(7) 0.0086(7) -0.0001(7)
C55 0.0227(9) 0.0275(9) 0.0233(9) 0.0004(7) 0.0118(7) 0.0054(7)
C56 0.0192(8) 0.0216(8) 0.0181(8) -0.0025(6) 0.0057(6) -0.0014(6)
C61 0.0148(7) 0.0181(7) 0.0140(7) -0.0017(6) 0.0046(6) 0.0006(6)
C62 0.0184(8) 0.0197(8) 0.0191(8) -0.0004(6) 0.0043(6) -0.0024(6)
C63 0.0182(8) 0.0255(9) 0.0202(8) -0.0032(7) -0.0001(6) -0.0036(7)
C64 0.0217(8) 0.0273(9) 0.0147(7) 0.0002(7) 0.0032(6) 0.0029(7)
C65 0.0221(8) 0.0248(9) 0.0164(8) 0.0036(6) 0.0075(7) 0.0010(7)
C66 0.0188(8) 0.0200(8) 0.0175(8) -0.0008(6) 0.0061(6) -0.0027(6)

loop_
_atom_type_symbol
_atom_type_description
_atom_type_scat_dispersion_real
_atom_type_scat_dispersion_imag
_atom_type_scat_source
C C 0.0033 0.0016 'International Tables Vol C Tables 4.2.6.8 and 6.1.1.4'
H H 0.0000 0.0000 'International Tables Vol C Tables 4.2.6.8 and 6.1.1.4'
Al Al 0.0645 0.0514 'International Tables Vol C Tables 4.2.6.8 and 6.1.1.4'
P P 0.1023 0.0942 'International Tables Vol C Tables 4.2.6.8 and 6.1.1.4'

loop_
_geom_angle_atom_site_label_1
_geom_angle_atom_site_label_2
_geom_angle_atom_site_label_3
_geom_angle
C2 Al C4 106.74(7)
C2 Al C3 111.88(8)
C4 Al C3 109.01(7)
C2 Al C1 109.61(7)
C4 Al C1 110.99(7)
C3 Al C1 108.61(7)
C1 P1 C11 110.94(8)
C1 P1 C21 117.15(7)
C11 P1 C21 106.08(7)
C1 P1 C31 114.93(8)
C11 P1 C31 105.26(7)
C21 P1 C31 101.31(7)
C1 P2 C61 112.11(7)
C1 P2 C41 115.52(7)
C61 P2 C41 105.46(7)
C1 P2 C51 116.80(8)
C61 P2 C51 100.44(7)
C41 P2 C51 104.87(7)
P2 C1 P1 122.36(9)
P2 C1 Al 120.88(8)
P1 C1 Al 116.73(8)
Al C2 H2A 109.5
Al C2 H2B 109.5
H2A C2 H2B 109.5
Al C2 H2C 109.5
H2A C2 H2C 109.5
H2B C2 H2C 109.5
Al C3 H3A 109.5
Al C3 H3B 109.5
H3A C3 H3B 109.5
Al C3 H3C 109.5
H3A C3 H3C 109.5
H3B C3 H3C 109.5
Al C4 H4A 109.5
Al C4 H4B 109.5
H4A C4 H4B 109.5
Al C4 H4C 109.5
H4A C4 H4C 109.5
H4B C4 H4C 109.5
C16 C11 C12 118.98(15)
C16 C11 P1 122.72(13)
C12 C11 P1 118.29(12)
C13 C12 C11 120.77(16)
C13 C12 H12A 119.6
C11 C12 H12A 119.6
C12 C13 C14 119.72(17)
C12 C13 H13A 120.1
C14 C13 H13A 120.1
C15 C14 C13 119.88(17)
C15 C14 H14A 120.1
C13 C14 H14A 120.1
C14 C15 C16 120.67(17)
C14 C15 H15A 119.7
C16 C15 H15A 119.7
C15 C16 C11 119.94(17)
C15 C16 H16A 120.0
C11 C16 H16A 120.0
C22 C21 C26 119.13(15)
C22 C21 P1 122.33(12)
C26 C21 P1 118.52(12)
C23 C22 C21 120.34(16)
C23 C22 H22A 119.8
C21 C22 H22A 119.8
C24 C23 C22 119.86(16)
C24 C23 H23A 120.1
C22 C23 H23A 120.1
C25 C24 C23 120.24(16)
C25 C24 H24A 119.9
C23 C24 H24A 119.9
C26 C25 C24 119.98(16)
C26 C25 H25A 120.0
C24 C25 H25A 120.0
C25 C26 C21 120.43(16)
C25 C26 H26A 119.8
C21 C26 H26A 119.8
C32 C31 C36 118.62(15)
C32 C31 P1 120.69(12)
C36 C31 P1 120.69(12)
C33 C32 C31 120.26(15)
C33 C32 H32A 119.9
C31 C32 H32A 119.9
C34 C33 C32 120.41(16)
C34 C33 H33A 119.8
C32 C33 H33A 119.8
C35 C34 C33 119.79(16)
C35 C34 H34A 120.1
C33 C34 H34A 120.1
C34 C35 C36 119.97(16)
C34 C35 H35A 120.0
C36 C35 H35A 120.0
C35 C36 C31 120.93(16)
C35 C36 H36A 119.5
C31 C36 H36A 119.5
C46 C41 C42 118.81(15)
C46 C41 P2 123.00(12)
C42 C41 P2 118.18(13)
C43 C42 C41 120.51(17)
C43 C42 H42A 119.7
C41 C42 H42A 119.7
C44 C43 C42 120.04(17)
C44 C43 H43A 120.0
C42 C43 H43A 120.0
C43 C44 C45 119.73(17)
C43 C44 H44A 120.1
C45 C44 H44A 120.1
C44 C45 C46 120.41(17)
C44 C45 H45A 119.8
C46 C45 H45A 119.8
C41 C46 C45 120.49(16)
C41 C46 H46A 119.8
C45 C46 H46A 119.8
C52 C51 C56 118.97(14)
C52 C51 P2 120.19(12)
C56 C51 P2 120.80(12)
C51 C52 C53 120.17(16)
C51 C52 H52A 119.9
C53 C52 H52A 119.9
C54 C53 C52 120.20(16)
C54 C53 H53A 119.9
C52 C53 H53A 119.9
C53 C54 C55 120.06(16)
C53 C54 H54A 120.0
C55 C54 H54A 120.0
C56 C55 C54 120.05(16)
C56 C55 H55A 120.0
C54 C55 H55A 120.0
C55 C56 C51 120.47(15)
C55 C56 H56A 119.8
C51 C56 H56A 119.8
C66 C61 C62 118.42(15)
C66 C61 P2 118.46(12)
C62 C61 P2 123.11(12)
C63 C62 C61 120.26(16)
C63 C62 H62A 119.9
C61 C62 H62A 119.9
C64 C63 C62 120.67(16)
C64 C63 H63A 119.7
C62 C63 H63A 119.7
C63 C64 C65 119.55(15)
C63 C64 H64A 120.2
C65 C64 H64A 120.2
C64 C65 C66 120.27(16)
C64 C65 H65A 119.9
C66 C65 H65A 119.9
C65 C66 C61 120.81(15)
C65 C66 H66A 119.6
C61 C66 H66A 119.6

loop_
_geom_bond_atom_site_label_1
_geom_bond_atom_site_label_2
_geom_bond_distance
Al C2 1.9887(17)
Al C4 2.0103(17)
Al C3 2.0190(17)
Al C1 2.0957(17)
P1 C1 1.6988(16)
P1 C11 1.8189(16)
P1 C21 1.8226(16)
P1 C31 1.8383(16)
P2 C1 1.6982(16)
P2 C61 1.8200(16)
P2 C41 1.8257(17)
P2 C51 1.8312(16)
C2 H2A 0.9800
C2 H2B 0.9800
C2 H2C 0.9800
C3 H3A 0.9800
C3 H3B 0.9800
C3 H3C 0.9800
C4 H4A 0.9800
C4 H4B 0.9800
C4 H4C 0.9800
C11 C16 1.395(2)
C11 C12 1.396(2)
C12 C13 1.384(2)
C12 H12A 0.9500
C13 C14 1.391(3)
C13 H13A 0.9500
C14 C15 1.379(3)
C14 H14A 0.9500
C15 C16 1.388(2)
C15 H15A 0.9500
C16 H16A 0.9500
C21 C22 1.392(2)
C21 C26 1.395(2)
C22 C23 1.389(2)
C22 H22A 0.9500
C23 C24 1.383(3)
C23 H23A 0.9500
C24 C25 1.385(3)
C24 H24A 0.9500
C25 C26 1.383(2)
C25 H25A 0.9500
C26 H26A 0.9500
C31 C32 1.394(2)
C31 C36 1.403(2)
C32 C33 1.393(2)
C32 H32A 0.9500
C33 C34 1.391(2)
C33 H33A 0.9500
C34 C35 1.384(3)
C34 H34A 0.9500
C35 C36 1.388(2)
C35 H35A 0.9500
C36 H36A 0.9500
C41 C46 1.389(2)
C41 C42 1.401(2)
C42 C43 1.388(2)
C42 H42A 0.9500
C43 C44 1.386(3)
C43 H43A 0.9500
C44 C45 1.385(3)
C44 H44A 0.9500
C45 C46 1.388(2)
C45 H45A 0.9500
C46 H46A 0.9500
C51 C52 1.387(2)
C51 C56 1.404(2)
C52 C53 1.398(2)
C52 H52A 0.9500
C53 C54 1.380(3)
C53 H53A 0.9500
C54 C55 1.387(3)
C54 H54A 0.9500
C55 C56 1.383(2)
C55 H55A 0.9500
C56 H56A 0.9500
C61 C66 1.395(2)
C61 C62 1.401(2)
C62 C63 1.385(2)
C62 H62A 0.9500
C63 C64 1.382(2)
C63 H63A 0.9500
C64 C65 1.384(2)
C64 H64A 0.9500
C65 C66 1.383(2)
C65 H65A 0.9500
C66 H66A 0.9500

loop_
_geom_torsion_atom_site_label_1
_geom_torsion_atom_site_label_2
_geom_torsion_atom_site_label_3
_geom_torsion_atom_site_label_4
_geom_torsion
C61 P2 C1 P1 -160.89(9)
C41 P2 C1 P1 -40.05(13)
C51 P2 C1 P1 84.00(12)
C61 P2 C1 Al 17.05(12)
C41 P2 C1 Al 137.90(9)
C51 P2 C1 Al -98.06(10)
C11 P1 C1 P2 125.74(10)
C21 P1 C1 P2 3.76(14)
C31 P1 C1 P2 -115.02(10)
C11 P1 C1 Al -52.29(11)
C21 P1 C1 Al -174.26(8)
C31 P1 C1 Al 66.96(11)
C1 P1 C11 C16 146.33(14)
C21 P1 C11 C16 -85.44(15)
C31 P1 C11 C16 21.43(16)
C1 P1 C11 C12 -32.34(15)
C21 P1 C11 C12 95.89(14)
C31 P1 C11 C12 -157.24(13)
C16 C11 C12 C13 -0.3(3)
P1 C11 C12 C13 178.46(13)
C11 C12 C13 C14 -1.7(3)
C12 C13 C14 C15 2.3(3)
C13 C14 C15 C16 -1.0(3)
C14 C15 C16 C11 -1.0(3)
C12 C11 C16 C15 1.6(2)
P1 C11 C16 C15 -177.10(13)
C1 P1 C21 C22 105.05(14)
C11 P1 C21 C22 -19.42(16)
C31 P1 C21 C22 -129.11(14)
C1 P1 C21 C26 -73.48(15)
C11 P1 C21 C26 162.06(13)
C31 P1 C21 C26 52.37(14)
C26 C21 C22 C23 1.2(2)
P1 C21 C22 C23 -177.31(13)
C21 C22 C23 C24 -0.2(3)
C22 C23 C24 C25 -0.6(3)
C23 C24 C25 C26 0.4(3)
C24 C25 C26 C21 0.6(2)
C22 C21 C26 C25 -1.4(2)
P1 C21 C26 C25 177.22(12)
C1 P1 C31 C32 -16.19(16)
C11 P1 C31 C32 106.17(13)
C21 P1 C31 C32 -143.50(13)
C1 P1 C31 C36 164.72(12)
C11 P1 C31 C36 -72.91(14)
C21 P1 C31 C36 37.41(14)
C36 C31 C32 C33 1.2(2)
P1 C31 C32 C33 -177.92(12)
C31 C32 C33 C34 -0.5(2)
C32 C33 C34 C35 -0.6(3)
C33 C34 C35 C36 1.0(3)
C34 C35 C36 C31 -0.3(3)
C32 C31 C36 C35 -0.8(2)
P1 C31 C36 C35 178.30(13)
C1 P2 C41 C46 126.26(14)
C61 P2 C41 C46 -109.35(14)
C51 P2 C41 C46 -3.81(15)
C1 P2 C41 C42 -53.36(15)
C61 P2 C41 C42 71.02(14)
C51 P2 C41 C42 176.57(12)
C46 C41 C42 C43 1.5(2)
P2 C41 C42 C43 -178.86(13)
C41 C42 C43 C44 -1.2(3)
C42 C43 C44 C45 0.2(3)
C43 C44 C45 C46 0.5(3)
C42 C41 C46 C45 -0.8(2)
P2 C41 C46 C45 179.60(13)
C44 C45 C46 C41 -0.2(3)
C1 P2 C51 C52 -5.76(16)
C61 P2 C51 C52 -127.21(14)
C41 P2 C51 C52 123.55(13)
C1 P2 C51 C56 172.08(13)
C61 P2 C51 C56 50.63(14)
C41 P2 C51 C56 -58.61(14)
C56 C51 C52 C53 2.1(2)
P2 C51 C52 C53 179.95(13)
C51 C52 C53 C54 0.3(3)
C52 C53 C54 C55 -1.7(3)
C53 C54 C55 C56 0.8(3)
C54 C55 C56 C51 1.5(3)
C52 C51 C56 C55 -3.0(2)
P2 C51 C56 C55 179.14(13)
C1 P2 C61 C66 -81.88(14)
C41 P2 C61 C66 151.62(13)
C51 P2 C61 C66 42.85(14)
C1 P2 C61 C62 97.69(15)
C41 P2 C61 C62 -28.81(15)
C51 P2 C61 C62 -137.58(14)
C66 C61 C62 C63 1.6(2)
P2 C61 C62 C63 -177.96(13)
C61 C62 C63 C64 -0.9(3)
C62 C63 C64 C65 0.0(3)
C63 C64 C65 C66 0.1(3)
C64 C65 C66 C61 0.7(3)
C62 C61 C66 C65 -1.5(2)
P2 C61 C66 C65 178.08(13)
